data_7035061
loop_
_publ_author_name
'Wang, Ge'
'Guino-O, Marites A'
'Glueck, David S.'
'Golen, James A.'
'Daley, Christopher J. A.'
'Rheingold, Arnold L.'

_publ_section_title
;
 Synthesis of a phosphapyracene via metal-mediated cyclization: structural
 and reactivity effects of acenaphthene precursors.
;
_journal_issue 21
_journal_name_full 'Dalton transactions (Cambridge, England : 2003)'
_journal_page_first 9943
_journal_page_last 9954
_journal_paper_doi 10.1039/c5dt00520e
_journal_volume 44
_journal_year 2015
_chemical_formula_sum 'C19 H16 O2 P'
_chemical_formula_weight 307.29
_chemical_name_systematic
; 
 ? 
;
_space_group_crystal_system monoclinic
_space_group_IT_number 15
_space_group_name_Hall '-C 2yc'
_space_group_name_H-M_alt 'C 1 2/c 1'
_symmetry_space_group_name_Hall '-C 2yc'
_symmetry_space_group_name_H-M 'C 1 2/c 1'
_atom_sites_solution_hydrogens mixed
_audit_creation_method SHELXL-2013
_audit_update_record
;
2015-04-20 deposited with the CCDC.
2015-04-28 downloaded from the CCDC.
;
_cell_angle_alpha 90
_cell_angle_beta 105.5400(10)
_cell_angle_gamma 90
_cell_formula_units_Z 8
_cell_length_a 14.5181(6)
_cell_length_b 9.0445(4)
_cell_length_c 22.9130(9)
_cell_measurement_reflns_used 9328
_cell_measurement_temperature 100(2)
_cell_measurement_theta_max 28.29
_cell_measurement_theta_min 2.68
_cell_volume 2898.7(2)
_computing_cell_refinement 'Bruker SAINT'
_computing_data_collection 'Bruker APEX2'
_computing_data_reduction 'Bruker SAINT'
_computing_molecular_graphics 'Bruker SHELXTL'
_computing_publication_material 'Bruker SHELXTL'
_computing_structure_refinement 'SHELXL-2013 (Sheldrick, 2013)'
_computing_structure_solution 'SHELXS-97 (Sheldrick 2008)'
_diffrn_ambient_temperature 100(2)
_diffrn_measured_fraction_theta_full 1.000
_diffrn_measured_fraction_theta_max 1.000
_diffrn_measurement_device_type 'Bruker APEX-II CCD'
_diffrn_measurement_method '\f and \w scans'
_diffrn_radiation_type MoK\a
_diffrn_radiation_wavelength 0.71073
_diffrn_reflns_av_R_equivalents 0.0602
_diffrn_reflns_av_unetI/netI 0.0308
_diffrn_reflns_laue_measured_fraction_full 1.000
_diffrn_reflns_laue_measured_fraction_max 1.000
_diffrn_reflns_limit_h_max 19
_diffrn_reflns_limit_h_min -19
_diffrn_reflns_limit_k_max 11
_diffrn_reflns_limit_k_min -10
_diffrn_reflns_limit_l_max 28
_diffrn_reflns_limit_l_min -30
_diffrn_reflns_number 29611
_diffrn_reflns_point_group_measured_fraction_full 1.000
_diffrn_reflns_point_group_measured_fraction_max 1.000
_diffrn_reflns_theta_full 25.000
_diffrn_reflns_theta_max 27.873
_diffrn_reflns_theta_min 1.845
_exptl_absorpt_coefficient_mu 0.194
_exptl_absorpt_correction_T_max 0.945
_exptl_absorpt_correction_T_min 0.909
_exptl_absorpt_correction_type multi-scan
_exptl_absorpt_process_details SADABS
_exptl_crystal_colour colourless
_exptl_crystal_density_diffrn 1.408
_exptl_crystal_description block
_exptl_crystal_F_000 1288
_exptl_crystal_size_max 0.240
_exptl_crystal_size_mid 0.230
_exptl_crystal_size_min 0.190
_refine_diff_density_max 0.477
_refine_diff_density_min -0.383
_refine_diff_density_rms 0.056
_refine_ls_extinction_method none
_refine_ls_goodness_of_fit_ref 1.037
_refine_ls_hydrogen_treatment mixed
_refine_ls_matrix_type full
_refine_ls_number_parameters 202
_refine_ls_number_reflns 3460
_refine_ls_number_restraints 0
_refine_ls_restrained_S_all 1.037
_refine_ls_R_factor_all 0.0397
_refine_ls_R_factor_gt 0.0368
_refine_ls_shift/su_max 0.000
_refine_ls_shift/su_mean 0.000
_refine_ls_structure_factor_coef Fsqd
_refine_ls_weighting_details 'w=1/[\s^2^(Fo^2^)+(0.0478P)^2^+3.7851P] where P=(Fo^2^+2Fc^2^)/3'
_refine_ls_weighting_scheme calc
_refine_ls_wR_factor_gt 0.0965
_refine_ls_wR_factor_ref 0.0987
_reflns_Friedel_coverage 0.000
_reflns_number_gt 3202
_reflns_number_total 3460
_reflns_threshold_expression 'I > 2\s(I)'
_cod_data_source_file c5dt00520e2.cif
_cod_data_source_block 16-0.5H2O
_cod_depositor_comments 'Adding full bibliography for 7035053--7035062.cif.'
_cod_database_code 7035061
_shelx_space_group_comment
; 
The symmetry employed for this shelxl refinement is uniquely defined 
by the following loop, which should always be used as a source of 
symmetry information in preference to the above space-group names. 
They are only intended as comments. 
;
_shelx_estimated_absorpt_t_min 0.955
_shelx_estimated_absorpt_t_max 0.964
_shelxl_version_number 2013-3

loop_
_space_group_symop_operation_xyz
'x, y, z'
'-x, y, -z+1/2'
'x+1/2, y+1/2, z'
'-x+1/2, y+1/2, -z+1/2'
'-x, -y, -z'
'x, -y, z-1/2'
'-x+1/2, -y+1/2, -z'
'x+1/2, -y+1/2, z-1/2'

loop_
_atom_site_label
_atom_site_type_symbol
_atom_site_fract_x
_atom_site_fract_y
_atom_site_fract_z
_atom_site_U_iso_or_equiv
_atom_site_adp_type
_atom_site_occupancy
_atom_site_site_symmetry_order
_atom_site_calc_flag
_atom_site_refinement_flags_posn
_atom_site_refinement_flags_adp
P1 P 0.05761(2) 0.53580(3) 0.37481(2) 0.01074(10) Uani 1 1 d . .
O1 O 0.08930(7) 0.38058(10) 0.36917(4) 0.0139(2) Uani 1 1 d . .
O2 O 0.05210(9) 0.25350(14) 0.25899(5) 0.0333(3) Uani 1 1 d . .
H16 H 0.0617(17) 0.295(3) 0.2957(11) 0.050 Uiso 1 1 d . U
C12 C -0.08882(10) 0.92042(15) 0.55865(6) 0.0158(3) Uani 1 1 d . .
H12A H -0.1304 0.8845 0.5835 0.019 Uiso 1 1 calc R U
H12B H -0.0999 1.0277 0.5514 0.019 Uiso 1 1 calc R U
C11 C -0.10878(9) 0.83651(14) 0.49907(6) 0.0140(3) Uani 1 1 d . .
C19 C -0.02415(9) 0.76423(14) 0.49735(6) 0.0125(3) Uani 1 1 d . .
C18 C -0.01626(9) 0.68004(14) 0.44824(6) 0.0119(2) Uani 1 1 d . .
C17 C 0.07204(9) 0.61360(14) 0.44895(6) 0.0122(2) Uani 1 1 d . .
C1 C 0.11672(9) 0.66074(14) 0.33549(6) 0.0115(2) Uani 1 1 d . .
C6 C 0.19904(9) 0.61198(14) 0.32079(6) 0.0127(3) Uani 1 1 d . .
H6A H 0.2215 0.5140 0.3305 0.015 Uiso 1 1 calc R U
C5 C 0.24823(10) 0.70694(16) 0.29188(6) 0.0162(3) Uani 1 1 d . .
H5A H 0.3042 0.6739 0.2818 0.019 Uiso 1 1 calc R U
C4 C 0.21513(11) 0.84986(16) 0.27782(6) 0.0194(3) Uani 1 1 d . .
H4A H 0.2486 0.9144 0.2580 0.023 Uiso 1 1 calc R U
C13 C 0.01933(10) 0.88882(15) 0.59112(6) 0.0154(3) Uani 1 1 d . .
H13A H 0.0568 0.9817 0.5974 0.018 Uiso 1 1 calc R U
H13B H 0.0260 0.8411 0.6309 0.018 Uiso 1 1 calc R U
C14 C 0.05321(9) 0.78571(14) 0.54860(6) 0.0133(3) Uani 1 1 d . .
C15 C 0.13888(9) 0.71789(15) 0.54985(6) 0.0146(3) Uani 1 1 d . .
H15A H 0.1919 0.7284 0.5844 0.017 Uiso 1 1 calc R U
C16 C 0.14842(9) 0.63200(15) 0.49951(6) 0.0144(3) Uani 1 1 d . .
H16A H 0.2080 0.5869 0.5008 0.017 Uiso 1 1 calc R U
C7 C -0.07221(9) 0.56991(15) 0.34848(6) 0.0143(3) Uani 1 1 d . .
H7A H -0.0886 0.6223 0.3091 0.017 Uiso 1 1 calc R U
H7B H -0.1080 0.4756 0.3437 0.017 Uiso 1 1 calc R U
C8 C -0.09590(9) 0.66486(14) 0.39713(6) 0.0136(3) Uani 1 1 d . .
C10 C -0.18692(10) 0.81977(15) 0.44995(6) 0.0161(3) Uani 1 1 d . .
H10A H -0.2458 0.8656 0.4500 0.019 Uiso 1 1 calc R U
C9 C -0.18009(9) 0.73346(15) 0.39866(6) 0.0147(3) Uani 1 1 d . .
H9A H -0.2347 0.7234 0.3651 0.018 Uiso 1 1 calc R U
C3 C 0.13359(11) 0.89983(16) 0.29244(7) 0.0219(3) Uani 1 1 d . .
H3A H 0.1115 0.9980 0.2827 0.026 Uiso 1 1 calc R U
C2 C 0.08447(10) 0.80524(15) 0.32146(6) 0.0178(3) Uani 1 1 d . .
H2A H 0.0289 0.8390 0.3318 0.021 Uiso 1 1 calc R U

loop_
_atom_site_aniso_label
_atom_site_aniso_U_11
_atom_site_aniso_U_22
_atom_site_aniso_U_33
_atom_site_aniso_U_23
_atom_site_aniso_U_13
_atom_site_aniso_U_12
P1 0.01109(17) 0.01107(17) 0.01026(18) 0.00015(11) 0.00319(12) -0.00132(11)
O1 0.0154(5) 0.0109(4) 0.0147(5) 0.0008(3) 0.0030(4) -0.0006(3)
O2 0.0344(7) 0.0414(7) 0.0209(6) -0.0068(5) 0.0021(5) 0.0213(5)
C12 0.0187(6) 0.0141(6) 0.0169(7) -0.0006(5) 0.0085(5) -0.0008(5)
C11 0.0154(6) 0.0130(6) 0.0155(6) 0.0019(5) 0.0077(5) -0.0015(5)
C19 0.0142(6) 0.0118(6) 0.0126(6) 0.0017(5) 0.0056(5) -0.0023(5)
C18 0.0122(6) 0.0126(6) 0.0117(6) 0.0021(5) 0.0044(5) -0.0018(4)
C17 0.0130(6) 0.0135(6) 0.0106(6) 0.0007(4) 0.0039(5) -0.0020(4)
C1 0.0138(6) 0.0116(6) 0.0089(6) -0.0012(4) 0.0026(5) -0.0029(5)
C6 0.0148(6) 0.0138(6) 0.0092(6) -0.0022(4) 0.0027(5) -0.0021(5)
C5 0.0164(6) 0.0224(7) 0.0103(6) -0.0033(5) 0.0047(5) -0.0068(5)
C4 0.0255(7) 0.0201(7) 0.0119(6) 0.0012(5) 0.0037(5) -0.0114(6)
C13 0.0179(6) 0.0150(6) 0.0144(6) -0.0014(5) 0.0066(5) -0.0030(5)
C14 0.0156(6) 0.0137(6) 0.0114(6) 0.0007(5) 0.0050(5) -0.0043(5)
C15 0.0133(6) 0.0187(6) 0.0102(6) -0.0002(5) 0.0005(5) -0.0034(5)
C16 0.0120(6) 0.0171(6) 0.0137(6) 0.0009(5) 0.0028(5) -0.0003(5)
C7 0.0111(6) 0.0187(6) 0.0119(6) -0.0012(5) 0.0007(5) -0.0013(5)
C8 0.0127(6) 0.0150(6) 0.0135(6) 0.0022(5) 0.0042(5) -0.0024(5)
C10 0.0130(6) 0.0169(6) 0.0191(7) 0.0035(5) 0.0055(5) 0.0010(5)
C9 0.0102(6) 0.0176(6) 0.0150(6) 0.0037(5) 0.0010(5) -0.0016(5)
C3 0.0304(8) 0.0140(6) 0.0207(7) 0.0040(5) 0.0056(6) -0.0021(6)
C2 0.0207(7) 0.0141(6) 0.0194(7) 0.0015(5) 0.0068(5) 0.0019(5)

loop_
_atom_type_symbol
_atom_type_description
_atom_type_scat_dispersion_real
_atom_type_scat_dispersion_imag
_atom_type_scat_source
C C 0.0033 0.0016 'International Tables Vol C Tables 4.2.6.8 and 6.1.1.4'
H H 0.0000 0.0000 'International Tables Vol C Tables 4.2.6.8 and 6.1.1.4'
O O 0.0106 0.0060 'International Tables Vol C Tables 4.2.6.8 and 6.1.1.4'
P P 0.1023 0.0942 'International Tables Vol C Tables 4.2.6.8 and 6.1.1.4'

loop_
_geom_angle_atom_site_label_1
_geom_angle_atom_site_label_2
_geom_angle_atom_site_label_3
_geom_angle
O1 P1 C17 119.26(6)
O1 P1 C1 110.34(6)
C17 P1 C1 106.06(6)
O1 P1 C7 116.13(6)
C17 P1 C7 95.38(6)
C1 P1 C7 108.29(6)
C11 C12 C13 105.06(10)
C10 C11 C19 117.56(12)
C10 C11 C12 134.95(12)
C19 C11 C12 107.48(11)
C18 C19 C11 122.80(12)
C18 C19 C14 122.17(12)
C11 C19 C14 115.01(12)
C19 C18 C17 119.72(12)
C19 C18 C8 119.84(12)
C17 C18 C8 120.42(12)
C16 C17 C18 118.71(12)
C16 C17 P1 134.67(10)
C18 C17 P1 106.26(9)
C2 C1 C6 119.72(12)
C2 C1 P1 121.83(10)
C6 C1 P1 118.42(10)
C5 C6 C1 120.05(12)
C4 C5 C6 119.70(13)
C5 C4 C3 120.79(12)
C14 C13 C12 105.15(11)
C15 C14 C19 118.06(12)
C15 C14 C13 134.65(12)
C19 C14 C13 107.27(11)
C14 C15 C16 120.45(12)
C17 C16 C15 120.86(12)
C8 C7 P1 105.49(9)
C9 C8 C18 117.93(12)
C9 C8 C7 130.53(12)
C18 C8 C7 111.54(11)
C11 C10 C9 120.44(12)
C8 C9 C10 121.41(12)
C4 C3 C2 119.60(13)
C3 C2 C1 120.14(13)

loop_
_geom_bond_atom_site_label_1
_geom_bond_atom_site_label_2
_geom_bond_distance
_geom_bond_site_symmetry_2
P1 O1 1.4937(9) .
P1 C17 1.7982(13) .
P1 C1 1.7999(13) .
P1 C7 1.8445(13) .
O2 O2 1.457(2) 2
C12 C11 1.5205(18) .
C12 C13 1.5731(19) .
C11 C10 1.3755(19) .
C11 C19 1.4016(18) .
C19 C18 1.3885(18) .
C19 C14 1.4041(18) .
C18 C17 1.4121(17) .
C18 C8 1.4147(18) .
C17 C16 1.3825(18) .
C1 C2 1.3964(18) .
C1 C6 1.3971(17) .
C6 C5 1.3928(18) .
C5 C4 1.387(2) .
C4 C3 1.389(2) .
C13 C14 1.5224(18) .
C14 C15 1.3802(19) .
C15 C16 1.4279(18) .
C7 C8 1.5177(18) .
C8 C9 1.3795(18) .
C10 C9 1.4363(19) .
C3 C2 1.3917(19) .
